data_4500859
loop_
_publ_author_name
'Qin, Ling'
'Hu, Jin-Song'
'Li, Yi-Zhi'
'Zheng, He-Gen'

_publ_section_title
;
 Three New Coordination Polymers Based on One Reduced Symmetry Tripodal
 Linker
;
_journal_issue 7
_journal_name_full 'Crystal Growth &amp; Design'
_journal_page_first 3115
_journal_paper_doi 10.1021/cg2003673
_journal_volume 11
_journal_year 2011
_chemical_formula_moiety 'C39 H26 Co N4 O6'
_chemical_formula_sum 'C39 H26 Co N4 O6'
_chemical_formula_weight 705.57
_chemical_name_systematic
; 
 ? 
;
_space_group_IT_number 15
_symmetry_cell_setting monoclinic
_symmetry_space_group_name_Hall '-C 2yc'
_symmetry_space_group_name_H-M 'C 1 2/c 1'
_atom_sites_solution_hydrogens geom
_atom_sites_solution_primary direct
_atom_sites_solution_secondary difmap
_audit_creation_method SHELXL-97
_cell_angle_alpha 90.00
_cell_angle_beta 115.818(2)
_cell_angle_gamma 90.00
_cell_formula_units_Z 8
_cell_length_a 24.636(3)
_cell_length_b 12.0873(16)
_cell_length_c 24.464(3)
_cell_measurement_reflns_used 2449
_cell_measurement_temperature 291(2)
_cell_measurement_theta_max 20.322
_cell_measurement_theta_min 2.3
_cell_volume 6557.8(14)
_computing_cell_refinement 'Bruker SMART'
_computing_data_collection 'Bruker SMART'
_computing_data_reduction 'Bruker SAINT'
_computing_molecular_graphics 'Bruker SHELXTL'
_computing_publication_material 'Bruker SHELXTL'
_computing_structure_refinement 'SHELXL-97 (Sheldrick, 1997)'
_computing_structure_solution 'SHELXS-97 (Sheldrick, 1990)'
_diffrn_ambient_temperature 291(2)
_diffrn_measured_fraction_theta_full 0.993
_diffrn_measured_fraction_theta_max 0.993
_diffrn_radiation_monochromator graphite
_diffrn_radiation_source 'fine-focus sealed tube'
_diffrn_radiation_type MoK\a
_diffrn_radiation_wavelength 0.71073
_diffrn_reflns_av_R_equivalents 0.0559
_diffrn_reflns_av_sigmaI/netI 0.0909
_diffrn_reflns_limit_h_max 12
_diffrn_reflns_limit_h_min -30
_diffrn_reflns_limit_k_max 14
_diffrn_reflns_limit_k_min -14
_diffrn_reflns_limit_l_max 30
_diffrn_reflns_limit_l_min -29
_diffrn_reflns_number 17331
_diffrn_reflns_theta_full 26.00
_diffrn_reflns_theta_max 26.00
_diffrn_reflns_theta_min 1.84
_exptl_absorpt_coefficient_mu 0.579
_exptl_absorpt_correction_T_max 0.88
_exptl_absorpt_correction_T_min 0.85
_exptl_absorpt_correction_type multi-scan
_exptl_crystal_colour colouress
_exptl_crystal_density_diffrn 1.429
_exptl_crystal_density_method 'not measured'
_exptl_crystal_description block
_exptl_crystal_F_000 2904
_exptl_crystal_size_max 0.28
_exptl_crystal_size_mid 0.24
_exptl_crystal_size_min 0.22
_refine_diff_density_max 0.694
_refine_diff_density_min -0.581
_refine_diff_density_rms 0.053
_refine_ls_extinction_method none
_refine_ls_goodness_of_fit_ref 1.005
_refine_ls_hydrogen_treatment constr
_refine_ls_matrix_type full
_refine_ls_number_parameters 446
_refine_ls_number_reflns 6387
_refine_ls_number_restraints 36
_refine_ls_restrained_S_all 1.008
_refine_ls_R_factor_all 0.0970
_refine_ls_R_factor_gt 0.0565
_refine_ls_shift/su_max 0.000
_refine_ls_shift/su_mean 0.000
_refine_ls_structure_factor_coef Fsqd
_refine_ls_weighting_details 'calc w=1/[\s^2^(Fo^2^)+(0.0130P)^2^+0.0000P] where P=(Fo^2^+2Fc^2^)/3'
_refine_ls_weighting_scheme calc
_refine_ls_wR_factor_gt 0.0766
_refine_ls_wR_factor_ref 0.0831
_reflns_number_gt 3886
_reflns_number_total 6387
_reflns_threshold_expression >2sigma(I)
_cod_data_source_file cg2003673_si_002.cif
_cod_data_source_block 3
_cod_depositor_comments
;
The following automatic conversions were performed:

'_symmetry_cell_setting' value ' Monoclinic' changed to 'monoclinic'
according to /home/saulius/struct/CIF-dictionaries/cif_core.dic
dictionary named 'cif_core.dic' version 2.4.1 from 2010-06-29.

Automatic conversion script
Id: cif_fix_values 1715 2011-07-08 13:25:40Z adriana 
;
_cod_original_cell_volume 6557.8(15)
_cod_original_sg_symbol_Hall '-C 2yc '
_cod_original_sg_symbol_H-M 'C 2/c'
_cod_database_code 4500859

loop_
_symmetry_equiv_pos_as_xyz
'x, y, z'
'-x, y, -z+1/2'
'x+1/2, y+1/2, z'
'-x+1/2, y+1/2, -z+1/2'
'-x, -y, -z'
'x, -y, z-1/2'
'-x+1/2, -y+1/2, -z'
'x+1/2, -y+1/2, z-1/2'

loop_
_atom_site_label
_atom_site_type_symbol
_atom_site_fract_x
_atom_site_fract_y
_atom_site_fract_z
_atom_site_U_iso_or_equiv
_atom_site_adp_type
_atom_site_occupancy
_atom_site_symmetry_multiplicity
_atom_site_calc_flag
_atom_site_refinement_flags
C39 C 0.45930(15) 0.7977(3) 0.15812(15) 0.0450(9) Uani 1 1 d .
O5 O 0.48959(10) 0.87148(18) 0.14694(11) 0.0582(7) Uani 1 1 d .
O6 O 0.46545(10) 0.69943(19) 0.15074(11) 0.0681(8) Uani 1 1 d .
C1 C 0.91330(13) 0.3377(3) 0.17817(14) 0.0380(8) Uani 1 1 d .
C2 C 0.88532(14) 0.2643(3) 0.20059(14) 0.0482(9) Uani 1 1 d .
H2 H 0.8972 0.1905 0.2058 0.058 Uiso 1 1 calc R
C3 C 0.83979(13) 0.2984(3) 0.21559(14) 0.0440(9) Uani 1 1 d .
H3 H 0.8219 0.2472 0.2311 0.053 Uiso 1 1 calc R
C4 C 0.82065(14) 0.4061(3) 0.20788(13) 0.0341(8) Uani 1 1 d .
C5 C 0.85042(14) 0.4804(3) 0.18772(15) 0.0475(9) Uani 1 1 d .
H5 H 0.8396 0.5547 0.1839 0.057 Uiso 1 1 calc R
C6 C 0.89613(15) 0.4466(3) 0.17310(15) 0.0506(10) Uani 1 1 d .
H6 H 0.9155 0.4984 0.1596 0.061 Uiso 1 1 calc R
C7 C 0.76903(14) 0.4418(2) 0.21949(14) 0.0354(8) Uani 1 1 d .
C8 C 0.75983(14) 0.4023(2) 0.26801(14) 0.0384(8) Uani 1 1 d .
H8 H 0.7865 0.3503 0.2938 0.046 Uiso 1 1 calc R
C9 C 0.71189(14) 0.4382(2) 0.27934(14) 0.0361(8) Uani 1 1 d .
C10 C 0.67262(14) 0.5149(2) 0.23963(14) 0.0379(8) Uani 1 1 d .
H10 H 0.6402 0.5397 0.2462 0.046 Uiso 1 1 calc R
C11 C 0.67994(13) 0.5559(2) 0.19055(13) 0.0299(7) Uani 1 1 d .
C12 C 0.72818(13) 0.5186(2) 0.18060(13) 0.0354(8) Uani 1 1 d .
H12 H 0.7334 0.5453 0.1475 0.042 Uiso 1 1 calc R
C13 C 0.70181(14) 0.4010(3) 0.33202(14) 0.0379(8) Uani 1 1 d .
C14 C 0.70874(14) 0.2928(3) 0.35138(14) 0.0504(9) Uani 1 1 d .
H14 H 0.7226 0.2403 0.3327 0.060 Uiso 1 1 calc R
C15 C 0.69530(15) 0.2618(3) 0.39838(15) 0.0550(10) Uani 1 1 d .
H15 H 0.6991 0.1878 0.4099 0.066 Uiso 1 1 calc R
C16 C 0.67656(14) 0.3365(3) 0.42845(15) 0.0427(9) Uani 1 1 d .
C17 C 0.67097(16) 0.4453(3) 0.41024(16) 0.0584(11) Uani 1 1 d .
H17 H 0.6591 0.4982 0.4304 0.070 Uiso 1 1 calc R
C18 C 0.68280(15) 0.4763(3) 0.36250(15) 0.0561(10) Uani 1 1 d .
H18 H 0.6779 0.5500 0.3504 0.067 Uiso 1 1 calc R
C19 C 0.66239(15) 0.3001(3) 0.47881(16) 0.0500(10) Uani 1 1 d .
C20 C 0.63679(14) 0.6399(2) 0.14977(15) 0.0334(8) Uani 1 1 d .
C21 C 0.49932(16) 0.6517(3) -0.22000(14) 0.0468(9) Uani 1 1 d .
C22 C 0.48595(15) 0.5590(3) -0.19609(16) 0.0549(10) Uani 1 1 d .
H22 H 0.4794 0.4925 -0.2171 0.066 Uiso 1 1 calc R
C23 C 0.48188(15) 0.5615(3) -0.14173(16) 0.0557(10) Uani 1 1 d .
H23 H 0.4728 0.4974 -0.1264 0.067 Uiso 1 1 calc R
C24 C 0.49116(15) 0.6581(3) -0.11066(16) 0.0479(9) Uani 1 1 d .
C25 C 0.50755(16) 0.7511(3) -0.13154(16) 0.0604(11) Uani 1 1 d .
H25 H 0.5159 0.8163 -0.1092 0.072 Uiso 1 1 calc R
C26 C 0.51165(16) 0.7478(3) -0.18580(16) 0.0590(11) Uani 1 1 d .
H26 H 0.5229 0.8112 -0.1998 0.071 Uiso 1 1 calc R
C27 C 0.44134(17) 0.6126(3) -0.04290(18) 0.0739(13) Uani 1 1 d .
H27 H 0.4123 0.5627 -0.0677 0.089 Uiso 1 1 calc R
C28 C 0.44943(17) 0.6479(3) 0.01199(18) 0.0670(12) Uani 1 1 d .
H28 H 0.4265 0.6258 0.0318 0.080 Uiso 1 1 calc R
C29 C 0.51512(15) 0.7280(3) -0.00805(16) 0.0491(9) Uani 1 1 d .
H29 H 0.5469 0.7731 -0.0051 0.059 Uiso 1 1 calc R
C30 C 0.73332(18) 1.2206(3) 0.01382(17) 0.0716(9) Uani 1 1 d U
C31 C 0.70153(17) 1.1260(3) -0.01058(17) 0.0716(9) Uani 1 1 d U
H31 H 0.7014 1.0977 -0.0460 0.086 Uiso 1 1 calc R
C32 C 0.66959(19) 1.0710(3) 0.01551(19) 0.0901(15) Uani 1 1 d U
H32 H 0.6478 1.0078 -0.0030 0.108 Uiso 1 1 calc R
C33 C 0.66972(16) 1.1077(3) 0.06744(17) 0.0506(10) Uani 1 1 d U
C34 C 0.70061(18) 1.2012(3) 0.09246(17) 0.0805(13) Uani 1 1 d U
H34 H 0.7010 1.2290 0.1281 0.097 Uiso 1 1 calc R
C35 C 0.73160(18) 1.2556(3) 0.06495(18) 0.0793(13) Uani 1 1 d U
H35 H 0.7524 1.3199 0.0830 0.095 Uiso 1 1 calc R
C36 C 0.61942(14) 0.9450(3) 0.08641(14) 0.0450(9) Uani 1 1 d .
H36 H 0.6293 0.8947 0.0634 0.054 Uiso 1 1 calc R
C37 C 0.61426(17) 1.0965(3) 0.13111(18) 0.0683(12) Uani 1 1 d .
H37 H 0.6193 1.1690 0.1452 0.082 Uiso 1 1 calc R
C38 C 0.58359(16) 1.0163(3) 0.14321(17) 0.0628(11) Uani 1 1 d .
H38 H 0.5631 1.0247 0.1671 0.075 Uiso 1 1 calc R
Co1 Co 0.539413(19) 0.78477(3) 0.11830(2) 0.03826(14) Uani 1 1 d .
N1 N 0.49607(12) 0.7206(2) 0.03449(12) 0.0475(7) Uani 1 1 d .
N2 N 0.48396(13) 0.6640(2) -0.05542(13) 0.0502(8) Uani 1 1 d .
N3 N 0.58688(11) 0.9203(2) 0.11531(12) 0.0429(7) Uani 1 1 d .
N4 N 0.63659(13) 1.0511(2) 0.09405(13) 0.0494(8) Uani 1 1 d .
O1 O 0.59578(9) 0.66973(15) 0.16481(9) 0.0394(6) Uani 1 1 d .
O2 O 0.64262(10) 0.67806(17) 0.10572(10) 0.0509(6) Uani 1 1 d .
O3 O 0.66327(14) 0.38318(19) 0.51431(12) 0.0719(8) Uani 1 1 d .
H3A H 0.6563 0.3598 0.5421 0.108 Uiso 1 1 calc R
O4 O 0.65133(11) 0.2063(2) 0.48624(10) 0.0654(7) Uani 1 1 d .

loop_
_atom_site_aniso_label
_atom_site_aniso_U_11
_atom_site_aniso_U_22
_atom_site_aniso_U_33
_atom_site_aniso_U_23
_atom_site_aniso_U_13
_atom_site_aniso_U_12
C39 0.043(2) 0.056(2) 0.046(2) 0.001(2) 0.0288(19) 0.009(2)
O5 0.0614(17) 0.0590(16) 0.0851(19) -0.0023(14) 0.0607(16) 0.0025(13)
O6 0.0768(19) 0.0535(17) 0.103(2) 0.0008(15) 0.0660(17) 0.0194(15)
C1 0.035(2) 0.043(2) 0.043(2) 0.0018(17) 0.0238(18) 0.0067(17)
C2 0.055(2) 0.040(2) 0.066(3) 0.0082(18) 0.041(2) 0.0107(18)
C3 0.044(2) 0.042(2) 0.062(2) 0.0142(18) 0.0372(19) 0.0065(18)
C4 0.038(2) 0.039(2) 0.035(2) 0.0031(16) 0.0236(17) 0.0067(16)
C5 0.057(3) 0.033(2) 0.073(3) 0.0080(18) 0.047(2) 0.0089(18)
C6 0.053(2) 0.045(2) 0.076(3) 0.002(2) 0.049(2) -0.0032(19)
C7 0.041(2) 0.0360(19) 0.040(2) 0.0016(16) 0.0282(18) 0.0055(16)
C8 0.041(2) 0.039(2) 0.042(2) 0.0091(16) 0.0247(18) 0.0117(16)
C9 0.040(2) 0.0356(19) 0.042(2) 0.0061(16) 0.0270(18) 0.0069(16)
C10 0.040(2) 0.042(2) 0.046(2) -0.0003(17) 0.0318(18) 0.0054(17)
C11 0.0308(19) 0.0336(18) 0.0321(19) 0.0028(15) 0.0200(16) 0.0028(15)
C12 0.043(2) 0.0379(19) 0.038(2) 0.0001(16) 0.0302(18) -0.0001(16)
C13 0.042(2) 0.041(2) 0.043(2) 0.0043(17) 0.0300(18) 0.0067(17)
C14 0.074(3) 0.043(2) 0.055(2) 0.0091(19) 0.047(2) 0.013(2)
C15 0.086(3) 0.038(2) 0.062(3) 0.0136(19) 0.051(2) 0.0104(19)
C16 0.053(2) 0.046(2) 0.041(2) 0.0035(18) 0.0319(19) 0.0035(18)
C17 0.088(3) 0.049(2) 0.067(3) 0.009(2) 0.060(2) 0.016(2)
C18 0.089(3) 0.043(2) 0.064(3) 0.0148(19) 0.059(2) 0.014(2)
C19 0.060(3) 0.054(3) 0.048(2) 0.001(2) 0.035(2) 0.003(2)
C20 0.037(2) 0.0296(19) 0.038(2) -0.0035(16) 0.0210(18) 0.0005(16)
C21 0.058(2) 0.043(2) 0.044(2) -0.0012(17) 0.026(2) -0.001(2)
C22 0.073(3) 0.045(2) 0.050(2) -0.0089(19) 0.030(2) -0.011(2)
C23 0.073(3) 0.050(2) 0.051(3) -0.003(2) 0.033(2) -0.017(2)
C24 0.054(2) 0.052(2) 0.042(2) 0.0018(19) 0.025(2) -0.003(2)
C25 0.087(3) 0.050(2) 0.055(3) -0.006(2) 0.041(2) -0.005(2)
C26 0.087(3) 0.046(2) 0.055(3) 0.0004(19) 0.041(2) -0.008(2)
C27 0.069(3) 0.096(3) 0.064(3) -0.019(3) 0.036(3) -0.040(3)
C28 0.061(3) 0.097(3) 0.056(3) -0.008(2) 0.037(2) -0.020(2)
C29 0.044(2) 0.058(2) 0.047(2) 0.000(2) 0.022(2) -0.0080(19)
C30 0.098(2) 0.074(2) 0.062(2) -0.0179(16) 0.0533(18) -0.0401(17)
C31 0.098(2) 0.074(2) 0.062(2) -0.0179(16) 0.0533(18) -0.0401(17)
C32 0.133(4) 0.080(3) 0.094(3) -0.027(3) 0.084(3) -0.065(3)
C33 0.060(3) 0.050(2) 0.054(3) 0.003(2) 0.036(2) -0.009(2)
C34 0.122(4) 0.076(3) 0.073(3) -0.025(2) 0.070(3) -0.049(3)
C35 0.113(4) 0.066(3) 0.084(3) -0.021(2) 0.067(3) -0.052(2)
C36 0.055(2) 0.037(2) 0.054(2) -0.0011(18) 0.034(2) -0.0038(18)
C37 0.094(3) 0.044(2) 0.102(3) -0.011(2) 0.076(3) -0.008(2)
C38 0.087(3) 0.043(2) 0.095(3) -0.006(2) 0.074(3) -0.006(2)
Co1 0.0398(3) 0.0387(3) 0.0481(3) 0.0067(2) 0.0301(2) 0.0059(2)
N1 0.0428(18) 0.0629(19) 0.0450(19) 0.0011(16) 0.0269(16) -0.0010(16)
N2 0.050(2) 0.058(2) 0.049(2) -0.0026(16) 0.0268(18) -0.0077(16)
N3 0.0509(19) 0.0363(17) 0.060(2) 0.0031(14) 0.0418(17) 0.0020(14)
N4 0.060(2) 0.0419(18) 0.062(2) 0.0022(16) 0.0413(18) -0.0043(16)
O1 0.0428(14) 0.0413(13) 0.0476(15) 0.0088(11) 0.0322(12) 0.0107(11)
O2 0.0679(17) 0.0569(15) 0.0461(15) 0.0163(12) 0.0419(14) 0.0207(12)
O3 0.119(2) 0.0636(17) 0.069(2) -0.0023(15) 0.0747(19) -0.0076(16)
O4 0.099(2) 0.0522(16) 0.0712(18) 0.0083(14) 0.0619(16) -0.0060(16)

loop_
_atom_type_symbol
_atom_type_description
_atom_type_scat_dispersion_real
_atom_type_scat_dispersion_imag
_atom_type_scat_source
C C 0.0033 0.0016 'International Tables Vol C Tables 4.2.6.8 and 6.1.1.4'
H H 0.0000 0.0000 'International Tables Vol C Tables 4.2.6.8 and 6.1.1.4'
N N 0.0061 0.0033 'International Tables Vol C Tables 4.2.6.8 and 6.1.1.4'
O O 0.0106 0.0060 'International Tables Vol C Tables 4.2.6.8 and 6.1.1.4'
Co Co 0.3494 0.9721 'International Tables Vol C Tables 4.2.6.8 and 6.1.1.4'

loop_
_geom_angle_atom_site_label_1
_geom_angle_atom_site_label_2
_geom_angle_atom_site_label_3
_geom_angle
_geom_angle_site_symmetry_3
O6 C39 O5 122.0(3) .
O6 C39 C1 121.5(3) 3_455
O5 C39 C1 116.4(3) 3_455
C39 O5 Co1 102.7(2) .
C6 C1 C2 117.8(3) .
C6 C1 C39 121.8(3) 3_545
C2 C1 C39 120.3(3) 3_545
C1 C2 C3 121.2(3) .
C1 C2 H2 119.4 .
C3 C2 H2 119.4 .
C4 C3 C2 121.0(3) .
C4 C3 H3 119.5 .
C2 C3 H3 119.5 .
C3 C4 C5 117.6(3) .
C3 C4 C7 121.5(3) .
C5 C4 C7 120.9(3) .
C4 C5 C6 121.3(3) .
C4 C5 H5 119.4 .
C6 C5 H5 119.4 .
C1 C6 C5 120.9(3) .
C1 C6 H6 119.5 .
C5 C6 H6 119.5 .
C8 C7 C12 118.3(3) .
C8 C7 C4 122.5(3) .
C12 C7 C4 119.2(3) .
C7 C8 C9 122.1(3) .
C7 C8 H8 118.9 .
C9 C8 H8 118.9 .
C10 C9 C8 117.5(3) .
C10 C9 C13 118.8(3) .
C8 C9 C13 123.7(3) .
C11 C10 C9 122.2(3) .
C11 C10 H10 118.9 .
C9 C10 H10 118.9 .
C10 C11 C12 118.8(3) .
C10 C11 C20 120.0(3) .
C12 C11 C20 121.2(3) .
C11 C12 C7 121.0(3) .
C11 C12 H12 119.5 .
C7 C12 H12 119.5 .
C14 C13 C18 117.4(3) .
C14 C13 C9 123.0(3) .
C18 C13 C9 119.6(3) .
C13 C14 C15 120.4(3) .
C13 C14 H14 119.8 .
C15 C14 H14 119.8 .
C16 C15 C14 121.9(3) .
C16 C15 H15 119.0 .
C14 C15 H15 119.0 .
C15 C16 C17 117.9(3) .
C15 C16 C19 120.4(3) .
C17 C16 C19 121.7(3) .
C18 C17 C16 120.5(3) .
C18 C17 H17 119.7 .
C16 C17 H17 119.7 .
C17 C18 C13 121.8(3) .
C17 C18 H18 119.1 .
C13 C18 H18 119.1 .
O4 C19 O3 124.0(3) .
O4 C19 C16 123.9(3) .
O3 C19 C16 112.1(3) .
O2 C20 O1 123.8(3) .
O2 C20 C11 121.1(3) .
O1 C20 C11 115.1(3) .
C22 C21 C26 117.3(3) .
C22 C21 C21 122.4(2) 2_654
C26 C21 C21 120.3(2) 2_654
C21 C22 C23 121.8(3) .
C21 C22 H22 119.1 .
C23 C22 H22 119.1 .
C24 C23 C22 119.7(3) .
C24 C23 H23 120.2 .
C22 C23 H23 120.2 .
C23 C24 C25 120.2(3) .
C23 C24 N2 120.6(3) .
C25 C24 N2 119.2(3) .
C24 C25 C26 119.6(3) .
C24 C25 H25 120.2 .
C26 C25 H25 120.2 .
C25 C26 C21 121.2(3) .
C25 C26 H26 119.4 .
C21 C26 H26 119.4 .
C28 C27 N2 106.7(3) .
C28 C27 H27 126.7 .
N2 C27 H27 126.7 .
C27 C28 N1 110.1(3) .
C27 C28 H28 125.0 .
N1 C28 H28 125.0 .
N1 C29 N2 112.4(3) .
N1 C29 H29 123.8 .
N2 C29 H29 123.8 .
C35 C30 C31 115.3(3) .
C35 C30 C30 122.2(4) 7_675
C31 C30 C30 122.5(5) 7_675
C30 C31 C32 122.3(4) .
C30 C31 H31 118.8 .
C32 C31 H31 118.8 .
C33 C32 C31 120.7(4) .
C33 C32 H32 119.7 .
C31 C32 H32 119.7 .
C32 C33 C34 118.2(4) .
C32 C33 N4 120.5(3) .
C34 C33 N4 121.2(3) .
C33 C34 C35 119.9(4) .
C33 C34 H34 120.1 .
C35 C34 H34 120.1 .
C30 C35 C34 123.6(3) .
C30 C35 H35 118.2 .
C34 C35 H35 118.2 .
N3 C36 N4 111.9(3) .
N3 C36 H36 124.1 .
N4 C36 H36 124.1 .
C38 C37 N4 106.5(3) .
C38 C37 H37 126.7 .
N4 C37 H37 126.7 .
C37 C38 N3 110.0(3) .
C37 C38 H38 125.0 .
N3 C38 H38 125.0 .
O1 Co1 O5 124.88(9) .
O1 Co1 N1 104.35(10) .
O5 Co1 N1 115.70(10) .
O1 Co1 N3 108.79(9) .
O5 Co1 N3 92.38(10) .
N1 Co1 N3 109.43(11) .
C29 N1 C28 104.7(3) .
C29 N1 Co1 124.5(2) .
C28 N1 Co1 130.0(2) .
C29 N2 C27 106.2(3) .
C29 N2 C24 126.1(3) .
C27 N2 C24 127.6(3) .
C36 N3 C38 105.0(3) .
C36 N3 Co1 134.3(2) .
C38 N3 Co1 120.4(2) .
C36 N4 C37 106.5(3) .
C36 N4 C33 127.4(3) .
C37 N4 C33 126.0(3) .
C20 O1 Co1 119.3(2) .
C19 O3 H3A 109.5 .

loop_
_geom_bond_atom_site_label_1
_geom_bond_atom_site_label_2
_geom_bond_distance
_geom_bond_site_symmetry_2
C39 O6 1.221(3) .
C39 O5 1.267(3) .
C39 C1 1.498(4) 3_455
O5 Co1 1.961(2) .
C1 C6 1.372(4) .
C1 C2 1.375(4) .
C1 C39 1.498(4) 3_545
C2 C3 1.386(4) .
C2 H2 0.9300 .
C3 C4 1.370(4) .
C3 H3 0.9300 .
C4 C5 1.380(4) .
C4 C7 1.483(4) .
C5 C6 1.384(4) .
C5 H5 0.9300 .
C6 H6 0.9300 .
C7 C8 1.386(4) .
C7 C12 1.395(4) .
C8 C9 1.395(4) .
C8 H8 0.9300 .
C9 C10 1.386(4) .
C9 C13 1.485(4) .
C10 C11 1.381(4) .
C10 H10 0.9300 .
C11 C12 1.388(3) .
C11 C20 1.494(4) .
C12 H12 0.9300 .
C13 C14 1.376(4) .
C13 C18 1.381(4) .
C14 C15 1.380(4) .
C14 H14 0.9300 .
C15 C16 1.366(4) .
C15 H15 0.9300 .
C16 C17 1.375(4) .
C16 C19 1.486(4) .
C17 C18 1.373(4) .
C17 H17 0.9300 .
C18 H18 0.9300 .
C19 O4 1.197(4) .
C19 O3 1.322(4) .
C20 O2 1.237(3) .
C20 O1 1.269(3) .
C21 C22 1.369(4) .
C21 C26 1.386(4) .
C21 C21 1.483(6) 2_654
C22 C23 1.377(4) .
C22 H22 0.9300 .
C23 C24 1.357(4) .
C23 H23 0.9300 .
C24 C25 1.367(4) .
C24 N2 1.439(4) .
C25 C26 1.375(4) .
C25 H25 0.9300 .
C26 H26 0.9300 .
C27 C28 1.339(4) .
C27 N2 1.365(4) .
C27 H27 0.9300 .
C28 N1 1.358(4) .
C28 H28 0.9300 .
C29 N1 1.318(4) .
C29 N2 1.325(4) .
C29 H29 0.9300 .
C30 C35 1.338(4) .
C30 C31 1.368(4) .
C30 C30 1.457(6) 7_675
C31 C32 1.381(4) .
C31 H31 0.9300 .
C32 C33 1.345(4) .
C32 H32 0.9300 .
C33 C34 1.351(4) .
C33 N4 1.422(4) .
C34 C35 1.384(4) .
C34 H34 0.9300 .
C35 H35 0.9300 .
C36 N3 1.313(3) .
C36 N4 1.337(3) .
C36 H36 0.9300 .
C37 C38 1.339(4) .
C37 N4 1.364(4) .
C37 H37 0.9300 .
C38 N3 1.366(4) .
C38 H38 0.9300 .
Co1 O1 1.9443(19) .
Co1 N1 2.010(3) .
Co1 N3 2.033(2) .
O3 H3A 0.8200 .
